data_1572068
loop_
_publ_author_name
'K\"orner, Lukas'
'Bockfeld, Dirk'
'Bannenberg, Thomas'
'Tamm, Matthias'

_publ_section_title
;
 2,3-Diamino-4,5-diarylcyclopentadienone iron carbonyl complexes as
 catalysts for reductive amination reactions
;
_journal_issue 16
_journal_name_full 'Catalysis Science &amp; Technology'
_journal_page_first 4522
_journal_page_last 4532
_journal_paper_doi 10.1039/D4CY00372A
_journal_volume 14
_journal_year 2024
_chemical_formula_moiety 'C34 H38 Fe N2 O4'
_chemical_formula_sum 'C34 H38 Fe N2 O4'
_chemical_formula_weight 594.51
_space_group_crystal_system triclinic
_space_group_IT_number 2
_space_group_name_Hall '-P 1'
_space_group_name_H-M_alt 'P -1'
_atom_sites_solution_hydrogens geom
_atom_sites_solution_primary iterative
_atom_sites_solution_secondary difmap
_audit_creation_method SHELXL-2018/3
_audit_update_record
;
2024-03-06 deposited with the CCDC.	2024-07-05 downloaded from the CCDC.
;
_cell_angle_alpha 105.1650(10)
_cell_angle_beta 92.6020(10)
_cell_angle_gamma 114.222(2)
_cell_formula_units_Z 2
_cell_length_a 9.9427(2)
_cell_length_b 10.8687(2)
_cell_length_c 16.2473(3)
_cell_measurement_reflns_used 130034
_cell_measurement_temperature 100(2)
_cell_measurement_theta_max 44.9580
_cell_measurement_theta_min 2.2620
_cell_volume 1521.98(6)
_computing_cell_refinement 'CrysAlisPro 1.171.42.64a (Rigaku OD, 2022)'
_computing_data_collection 'CrysAlisPro 1.171.42.64a (Rigaku OD, 2022)'
_computing_data_reduction 'CrysAlisPro 1.171.42.64a (Rigaku OD, 2022)'
_computing_publication_material 'OLEX2 v1.3 (O. V. Dolomanov et al., J. Appl. Cryst., 2009, 42, 339-341)'
_computing_structure_refinement 'SHELXL-2018/3 (G. M. Sheldrick, Acta Cryst., 2015, C71, 3-8)'
_computing_structure_solution 'SHELXT 2018/2 (G. M. Sheldrick, Acta Cryst., 2015, A71, 3-8)'
_diffrn_ambient_environment N~2~
_diffrn_ambient_temperature 100(2)
_diffrn_detector 'Hybrid Pixel Array Detector'
_diffrn_detector_area_resol_mean 10.0000
_diffrn_detector_type HyPix
_diffrn_measured_fraction_theta_full 0.998
_diffrn_measured_fraction_theta_max 0.997
_diffrn_measurement_device 'four-circle diffractometer'
_diffrn_measurement_device_type 'XtaLAB Synergy, Single source at offset/far, HyPix'
_diffrn_measurement_method '\w scans'
_diffrn_radiation_monochromator mirror
_diffrn_radiation_probe x-ray
_diffrn_radiation_type 'Mo K\a'
_diffrn_radiation_wavelength 0.71073
_diffrn_reflns_av_R_equivalents 0.0408
_diffrn_reflns_av_unetI/netI 0.0209
_diffrn_reflns_Laue_measured_fraction_full 0.998
_diffrn_reflns_Laue_measured_fraction_max 0.997
_diffrn_reflns_limit_h_max 19
_diffrn_reflns_limit_h_min -19
_diffrn_reflns_limit_k_max 21
_diffrn_reflns_limit_k_min -21
_diffrn_reflns_limit_l_max 32
_diffrn_reflns_limit_l_min -32
_diffrn_reflns_number 250909
_diffrn_reflns_point_group_measured_fraction_full 0.998
_diffrn_reflns_point_group_measured_fraction_max 0.997
_diffrn_reflns_theta_full 25.242
_diffrn_reflns_theta_max 44.910
_diffrn_reflns_theta_min 2.156
_diffrn_source 'micro-focus sealed X-ray tube'
_diffrn_source_type 'PhotonJet (Mo) X-ray Source'
_exptl_absorpt_coefficient_mu 0.535
_exptl_absorpt_correction_T_max 1.000
_exptl_absorpt_correction_T_min 0.525
_exptl_absorpt_correction_type gaussian
_exptl_absorpt_process_details
;
CrysAlisPro 1.171.42.64a (Rigaku Oxford Diffraction, 2022)
Numerical absorption correction based on gaussian integration over
a multifaceted crystal model
Empirical absorption correction using spherical harmonics,
implemented in SCALE3 ABSPACK scaling algorithm.
;
_exptl_crystal_colour yellow
_exptl_crystal_density_diffrn 1.297
_exptl_crystal_description block
_exptl_crystal_F_000 628
_exptl_crystal_size_max 0.324
_exptl_crystal_size_mid 0.194
_exptl_crystal_size_min 0.178
_refine_diff_density_max 0.622
_refine_diff_density_min -0.354
_refine_diff_density_rms 0.063
_refine_ls_extinction_method none
_refine_ls_goodness_of_fit_ref 1.057
_refine_ls_hydrogen_treatment constr
_refine_ls_matrix_type full
_refine_ls_number_parameters 374
_refine_ls_number_reflns 24953
_refine_ls_number_restraints 0
_refine_ls_restrained_S_all 1.057
_refine_ls_R_factor_all 0.0371
_refine_ls_R_factor_gt 0.0302
_refine_ls_shift/su_max 0.005
_refine_ls_shift/su_mean 0.000
_refine_ls_structure_factor_coef Fsqd
_refine_ls_weighting_details 'w=1/[\s^2^(Fo^2^)+(0.0491P)^2^+0.1343P] where P=(Fo^2^+2Fc^2^)/3'
_refine_ls_weighting_scheme calc
_refine_ls_wR_factor_gt 0.0860
_refine_ls_wR_factor_ref 0.0885
_reflns_Friedel_coverage 0.000
_reflns_number_gt 21485
_reflns_number_total 24953
_reflns_threshold_expression 'I > 2\s(I)'
_cod_data_source_file d4cy00372a3.cif
_cod_data_source_block lk40db
_cod_depositor_comments 'Adding full bibliography for 1572060--1572070.cif.'
_cod_database_code 1572068
_shelx_shelxl_version_number 2018/3
_shelx_space_group_comment
;
The symmetry employed for this shelxl refinement is uniquely defined
by the following loop, which should always be used as a source of
symmetry information in preference to the above space-group names.
They are only intended as comments.
;
_shelx_estimated_absorpt_t_min 0.846
_shelx_estimated_absorpt_t_max 0.911
_oxdiff_exptl_absorpt_empirical_full_min 0.932
_oxdiff_exptl_absorpt_empirical_full_max 1.166
_oxdiff_exptl_absorpt_empirical_details
;
Empirical correction (ABSPACK) includes:
- Absorption correction using spherical harmonics
- Frame scaling
- Detector area scaling
;

loop_
_space_group_symop_operation_xyz
'x, y, z'
'-x, -y, -z'

loop_
_atom_site_label
_atom_site_type_symbol
_atom_site_fract_x
_atom_site_fract_y
_atom_site_fract_z
_atom_site_U_iso_or_equiv
_atom_site_adp_type
_atom_site_occupancy
_atom_site_site_symmetry_order
_atom_site_calc_flag
_atom_site_refinement_flags_posn
_atom_site_refinement_flags_adp
_atom_site_refinement_flags_occupancy
_atom_site_disorder_assembly
_atom_site_disorder_group
Fe1 Fe 0.38426(2) 0.59421(2) 0.79976(2) 0.01074(2) Uani 1 1 d . . . . .
O1 O 0.41113(4) 0.31669(4) 0.64747(3) 0.01431(6) Uani 1 1 d . . . . .
O4 O 0.09820(5) 0.61345(6) 0.78534(4) 0.02562(9) Uani 1 1 d . . . . .
O3 O 0.26623(7) 0.34378(5) 0.86097(4) 0.02792(10) Uani 1 1 d . . . . .
O2 O 0.51511(7) 0.81449(6) 0.96943(3) 0.03105(11) Uani 1 1 d . . . . .
N1 N 0.73246(4) 0.80340(4) 0.80585(3) 0.01191(5) Uani 1 1 d . . . . .
N2 N 0.65691(4) 0.50469(4) 0.80928(3) 0.01139(5) Uani 1 1 d . . . . .
C2 C 0.37748(5) 0.52987(5) 0.66465(3) 0.01096(6) Uani 1 1 d . . . . .
C1 C 0.44870(5) 0.44326(4) 0.68421(3) 0.01086(6) Uani 1 1 d . . . . .
C15 C 0.57746(5) 0.85402(5) 0.62252(3) 0.01239(6) Uani 1 1 d . . . . .
C11 C 0.28010(5) 0.53716(5) 0.52421(3) 0.01339(6) Uani 1 1 d . . . . .
H11 H 0.372734 0.617714 0.531591 0.016 Uiso 1 1 calc R U . . .
C31 C 0.70658(5) 0.58553(5) 0.90186(3) 0.01313(6) Uani 1 1 d . . . . .
H31A H 0.623114 0.550984 0.933601 0.016 Uiso 1 1 calc R U . . .
H31B H 0.735010 0.686960 0.909518 0.016 Uiso 1 1 calc R U . . .
C4 C 0.60252(5) 0.68510(4) 0.76061(3) 0.01023(6) Uani 1 1 d . . . . .
C3 C 0.47999(5) 0.67891(4) 0.70537(3) 0.01040(6) Uani 1 1 d . . . . .
C14 C 0.47991(5) 0.79994(4) 0.67799(3) 0.01085(6) Uani 1 1 d . . . . .
C6 C 0.25423(5) 0.47132(5) 0.58946(3) 0.01229(6) Uani 1 1 d . . . . .
C5 C 0.56938(5) 0.54223(4) 0.76122(3) 0.01019(6) Uani 1 1 d . . . . .
C17 C 0.47040(6) 1.02008(5) 0.62259(3) 0.01493(7) Uani 1 1 d . . . . .
H17 H 0.468496 1.094860 0.603419 0.018 Uiso 1 1 calc R U . . .
C26 C 0.74117(6) 0.94622(5) 0.82401(3) 0.01466(7) Uani 1 1 d . . . . .
H26A H 0.643438 0.943995 0.835609 0.018 Uiso 1 1 calc R U . . .
H26B H 0.764865 0.980030 0.773112 0.018 Uiso 1 1 calc R U . . .
C7 C 0.11884(5) 0.34866(5) 0.57730(3) 0.01491(7) Uani 1 1 d . . . . .
C16 C 0.57126(6) 0.96498(5) 0.59680(3) 0.01471(7) Uani 1 1 d . . . . .
H16 H 0.638006 1.004034 0.560554 0.018 Uiso 1 1 calc R U . . .
C30 C 0.84016(6) 0.56971(6) 0.93921(3) 0.01569(7) Uani 1 1 d . . . . .
H30A H 0.868780 0.621315 1.002016 0.019 Uiso 1 1 calc R U . . .
H30B H 0.926575 0.612350 0.911154 0.019 Uiso 1 1 calc R U . . .
C19 C 0.38004(5) 0.85704(5) 0.70398(3) 0.01309(6) Uani 1 1 d . . . . .
H19 H 0.315190 0.820523 0.741717 0.016 Uiso 1 1 calc R U . . .
C22 C 0.87427(5) 0.79623(5) 0.78972(3) 0.01360(6) Uani 1 1 d . . . . .
H22A H 0.900925 0.821582 0.736478 0.016 Uiso 1 1 calc R U . . .
H22B H 0.861541 0.698126 0.780687 0.016 Uiso 1 1 calc R U . . .
C23 C 1.00014(5) 0.89732(5) 0.86594(4) 0.01620(7) Uani 1 1 d . . . . .
H23A H 1.095980 0.897590 0.851651 0.019 Uiso 1 1 calc R U . . .
H23B H 0.980100 0.863998 0.917264 0.019 Uiso 1 1 calc R U . . .
C10 C 0.17608(6) 0.48972(6) 0.44912(3) 0.01496(7) Uani 1 1 d . . . . .
C27 C 0.61269(6) 0.35266(5) 0.79515(3) 0.01572(7) Uani 1 1 d . . . . .
H27A H 0.578856 0.300573 0.732532 0.019 Uiso 1 1 calc R U . . .
H27B H 0.528185 0.314332 0.825486 0.019 Uiso 1 1 calc R U . . .
C20 C 0.68459(6) 0.79543(6) 0.58815(3) 0.01734(8) Uani 1 1 d . . . . .
H20A H 0.787372 0.863780 0.616036 0.026 Uiso 1 1 calc R U . . .
H20B H 0.675092 0.778395 0.525416 0.026 Uiso 1 1 calc R U . . .
H20C H 0.660886 0.706065 0.600685 0.026 Uiso 1 1 calc R U . . .
C25 C 0.86265(6) 1.04688(5) 0.90258(4) 0.01738(8) Uani 1 1 d . . . . .
H25A H 0.834977 1.016605 0.954256 0.021 Uiso 1 1 calc R U . . .
H25B H 0.870834 1.143923 0.913721 0.021 Uiso 1 1 calc R U . . .
C32 C 0.46386(6) 0.72865(6) 0.90372(4) 0.01820(8) Uani 1 1 d . . . . .
C13 C 0.20863(7) 0.56981(7) 0.38403(3) 0.01952(9) Uani 1 1 d . . . . .
H13A H 0.140118 0.613660 0.383193 0.029 Uiso 1 1 calc R U . . .
H13B H 0.194797 0.504271 0.326467 0.029 Uiso 1 1 calc R U . . .
H13C H 0.312185 0.643666 0.400030 0.029 Uiso 1 1 calc R U . . .
C9 C 0.04276(6) 0.36853(6) 0.43784(3) 0.01783(8) Uani 1 1 d . . . . .
H9 H -0.030203 0.332976 0.387177 0.021 Uiso 1 1 calc R U . . .
C33 C 0.31207(6) 0.44056(6) 0.83656(4) 0.01681(8) Uani 1 1 d . . . . .
C18 C 0.37212(5) 0.96565(5) 0.67655(3) 0.01416(7) Uani 1 1 d . . . . .
C8 C 0.01651(6) 0.29977(6) 0.50056(4) 0.01763(8) Uani 1 1 d . . . . .
H8 H -0.074234 0.216405 0.491128 0.021 Uiso 1 1 calc R U . . .
C34 C 0.21119(6) 0.60844(6) 0.79049(4) 0.01683(8) Uani 1 1 d . . . . .
C28 C 0.74428(7) 0.33083(6) 0.82893(4) 0.01978(9) Uani 1 1 d . . . . .
H28A H 0.825769 0.362581 0.795458 0.024 Uiso 1 1 calc R U . . .
H28B H 0.712063 0.228635 0.820594 0.024 Uiso 1 1 calc R U . . .
C24 C 1.01341(6) 1.04767(6) 0.88716(4) 0.01852(8) Uani 1 1 d . . . . .
H24A H 1.045407 1.085660 0.838585 0.022 Uiso 1 1 calc R U . . .
H24B H 1.090034 1.109834 0.939589 0.022 Uiso 1 1 calc R U . . .
C21 C 0.25984(7) 1.02108(6) 0.70442(5) 0.02154(10) Uani 1 1 d . . . . .
H21A H 0.271845 1.098335 0.680632 0.032 Uiso 1 1 calc R U . . .
H21B H 0.276315 1.056508 0.767779 0.032 Uiso 1 1 calc R U . . .
H21C H 0.158312 0.944450 0.682974 0.032 Uiso 1 1 calc R U . . .
C29 C 0.80286(7) 0.41369(6) 0.92493(4) 0.02046(9) Uani 1 1 d . . . . .
H29A H 0.893694 0.405188 0.944197 0.025 Uiso 1 1 calc R U . . .
H29B H 0.726065 0.374033 0.959509 0.025 Uiso 1 1 calc R U . . .
C12 C 0.07684(6) 0.26904(6) 0.64256(4) 0.01992(9) Uani 1 1 d . . . . .
H12A H 0.156525 0.243375 0.657127 0.030 Uiso 1 1 calc R U . . .
H12B H -0.016901 0.182785 0.617974 0.030 Uiso 1 1 calc R U . . .
H12C H 0.063582 0.329179 0.695015 0.030 Uiso 1 1 calc R U . . .

loop_
_atom_site_aniso_label
_atom_site_aniso_U_11
_atom_site_aniso_U_22
_atom_site_aniso_U_33
_atom_site_aniso_U_23
_atom_site_aniso_U_13
_atom_site_aniso_U_12
Fe1 0.01057(2) 0.00932(2) 0.01229(3) 0.00356(2) 0.00263(2) 0.00410(2)
O1 0.01548(13) 0.00845(11) 0.01653(14) 0.00056(10) -0.00210(11) 0.00536(10)
O4 0.01605(16) 0.0286(2) 0.0389(3) 0.0147(2) 0.00992(16) 0.01307(16)
O3 0.0343(3) 0.01892(18) 0.0330(2) 0.01570(18) 0.0144(2) 0.00848(18)
O2 0.0360(3) 0.0259(2) 0.01803(18) -0.00331(16) 0.00409(18) 0.0071(2)
N1 0.01044(12) 0.00799(12) 0.01486(14) 0.00191(10) -0.00071(10) 0.00298(10)
N2 0.01317(13) 0.00941(12) 0.01140(13) 0.00301(10) -0.00072(10) 0.00515(10)
C2 0.01047(13) 0.00922(13) 0.01253(14) 0.00250(11) -0.00019(11) 0.00442(11)
C1 0.01067(13) 0.00886(13) 0.01229(14) 0.00252(11) 0.00016(11) 0.00417(11)
C15 0.01486(15) 0.01235(15) 0.01108(14) 0.00369(12) 0.00227(12) 0.00698(13)
C11 0.01317(15) 0.01350(15) 0.01260(15) 0.00162(12) -0.00075(12) 0.00672(13)
C31 0.01444(15) 0.01326(15) 0.01134(14) 0.00337(12) 0.00030(12) 0.00619(13)
C4 0.01054(13) 0.00814(13) 0.01112(13) 0.00238(10) 0.00041(11) 0.00374(11)
C3 0.01079(13) 0.00883(13) 0.01163(14) 0.00303(11) 0.00088(11) 0.00452(11)
C14 0.01222(14) 0.00906(13) 0.01167(14) 0.00308(11) 0.00088(11) 0.00524(11)
C6 0.01075(14) 0.01076(14) 0.01400(15) 0.00150(12) -0.00106(11) 0.00512(12)
C5 0.01069(13) 0.00833(13) 0.01113(13) 0.00284(11) 0.00037(11) 0.00403(11)
C17 0.01903(18) 0.01192(15) 0.01548(17) 0.00533(13) 0.00194(14) 0.00776(14)
C26 0.01626(17) 0.00869(14) 0.01596(17) 0.00178(12) -0.00255(13) 0.00430(13)
C7 0.01152(15) 0.01198(15) 0.01837(18) 0.00178(13) -0.00087(13) 0.00453(12)
C16 0.01928(18) 0.01398(16) 0.01333(16) 0.00614(13) 0.00397(13) 0.00834(14)
C30 0.01595(17) 0.01530(17) 0.01467(16) 0.00415(14) -0.00223(13) 0.00653(14)
C19 0.01299(15) 0.01080(14) 0.01739(17) 0.00530(13) 0.00349(13) 0.00635(12)
C22 0.01139(14) 0.01246(15) 0.01476(16) 0.00320(13) 0.00130(12) 0.00385(12)
C23 0.01165(15) 0.01402(17) 0.01879(18) 0.00371(14) -0.00115(13) 0.00286(13)
C10 0.01469(16) 0.01770(18) 0.01238(15) 0.00055(13) -0.00088(12) 0.00978(14)
C27 0.01767(18) 0.01022(15) 0.01799(18) 0.00424(13) -0.00309(14) 0.00558(13)
C20 0.0208(2) 0.0210(2) 0.01635(18) 0.00744(16) 0.00748(15) 0.01347(17)
C25 0.01845(19) 0.01072(15) 0.01753(18) -0.00003(13) -0.00345(15) 0.00451(14)
C32 0.01936(19) 0.01606(18) 0.01605(18) 0.00282(15) 0.00473(15) 0.00589(16)
C13 0.0206(2) 0.0274(2) 0.01327(17) 0.00520(16) 0.00137(15) 0.01392(19)
C9 0.01396(17) 0.0200(2) 0.01566(17) -0.00095(15) -0.00302(14) 0.00822(15)
C33 0.01758(18) 0.01430(17) 0.01910(19) 0.00717(15) 0.00658(15) 0.00594(15)
C18 0.01470(16) 0.01080(15) 0.01863(18) 0.00502(13) 0.00222(13) 0.00693(13)
C8 0.01200(16) 0.01569(18) 0.01948(19) -0.00034(15) -0.00238(14) 0.00461(14)
C34 0.01467(17) 0.01612(18) 0.0217(2) 0.00757(15) 0.00619(15) 0.00732(14)
C28 0.0236(2) 0.01470(18) 0.0216(2) 0.00373(16) -0.00474(17) 0.01084(17)
C24 0.01523(17) 0.01197(16) 0.0210(2) 0.00303(15) -0.00217(15) 0.00072(14)
C21 0.0198(2) 0.01630(19) 0.0360(3) 0.0118(2) 0.0097(2) 0.01224(17)
C29 0.0234(2) 0.01670(19) 0.0208(2) 0.00677(16) -0.00552(17) 0.00868(17)
C12 0.01467(18) 0.01537(18) 0.0263(2) 0.00773(17) 0.00006(16) 0.00291(15)

loop_
_atom_type_symbol
_atom_type_description
_atom_type_scat_dispersion_real
_atom_type_scat_dispersion_imag
_atom_type_scat_source
C C 0.0033 0.0016 'International Tables Vol C Tables 4.2.6.8 and 6.1.1.4'
H H 0.0000 0.0000 'International Tables Vol C Tables 4.2.6.8 and 6.1.1.4'
Fe Fe 0.3463 0.8444 'International Tables Vol C Tables 4.2.6.8 and 6.1.1.4'
N N 0.0061 0.0033 'International Tables Vol C Tables 4.2.6.8 and 6.1.1.4'
O O 0.0106 0.0060 'International Tables Vol C Tables 4.2.6.8 and 6.1.1.4'

loop_
_exptl_crystal_face_index_h
_exptl_crystal_face_index_k
_exptl_crystal_face_index_l
_exptl_crystal_face_perp_dist
1 12 -18 0.0698
-12 0 -3 0.0884
-5 -10 14 0.1159
-2 -11 17 0.1115
0 -1 -21 0.0972
-4 8 -21 0.0922
-6 14 2 0.1169
0 1 21 0.0954
6 -13 -7 0.1161
-7 14 -13 0.1013
6 -14 -3 0.1212
1 -14 0 0.0914
-1 -10 -10 0.1026
-4 15 -11 0.0815
-2 15 -3 0.0751
-1 -13 8 0.0994
-5 -10 -1 0.1004
-2 14 -14 0.0701
-1 14 -12 0.0631
4 11 -3 0.0914
9 7 -8 0.1034
12 1 2 0.1468
10 -8 15 0.1870
12 1 -11 0.1034
14 -3 -4 0.1360

loop_
_geom_angle_atom_site_label_1
_geom_angle_atom_site_label_2
_geom_angle_atom_site_label_3
_geom_angle
_geom_angle_site_symmetry_1
_geom_angle_site_symmetry_3
_geom_angle_publ_flag
C34 Fe1 C33 95.24(3) . . ?
C34 Fe1 C32 95.01(3) . . ?
C33 Fe1 C32 98.55(3) . . ?
C34 Fe1 C3 100.75(2) . . ?
C33 Fe1 C3 146.70(2) . . ?
C32 Fe1 C3 108.81(2) . . ?
C34 Fe1 C2 93.97(2) . . ?
C33 Fe1 C2 109.49(2) . . ?
C32 Fe1 C2 149.58(2) . . ?
C3 Fe1 C2 40.844(17) . . ?
C34 Fe1 C4 137.60(2) . . ?
C33 Fe1 C4 126.14(2) . . ?
C32 Fe1 C4 88.14(2) . . ?
C3 Fe1 C4 39.692(16) . . ?
C2 Fe1 C4 66.054(16) . . ?
C34 Fe1 C5 159.60(2) . . ?
C33 Fe1 C5 88.74(2) . . ?
C32 Fe1 C5 104.19(2) . . ?
C3 Fe1 C5 66.757(16) . . ?
C2 Fe1 C5 65.928(16) . . ?
C4 Fe1 C5 38.580(15) . . ?
C34 Fe1 C1 123.22(2) . . ?
C33 Fe1 C1 83.86(2) . . ?
C32 Fe1 C1 141.46(2) . . ?
C3 Fe1 C1 62.936(16) . . ?
C2 Fe1 C1 36.802(15) . . ?
C4 Fe1 C1 61.174(15) . . ?
C5 Fe1 C1 37.264(15) . . ?
C4 N1 C26 120.73(4) . . ?
C4 N1 C22 116.06(4) . . ?
C26 N1 C22 113.90(4) . . ?
C5 N2 C31 116.73(4) . . ?
C5 N2 C27 118.16(4) . . ?
C31 N2 C27 111.16(4) . . ?
C3 C2 C1 108.39(4) . . ?
C3 C2 C6 126.36(4) . . ?
C1 C2 C6 121.19(4) . . ?
C3 C2 Fe1 67.82(2) . . ?
C1 C2 Fe1 84.09(3) . . ?
C6 C2 Fe1 132.55(3) . . ?
O1 C1 C2 126.84(4) . . ?
O1 C1 C5 128.80(4) . . ?
C2 C1 C5 104.27(3) . . ?
O1 C1 Fe1 139.81(4) . . ?
C2 C1 Fe1 59.11(2) . . ?
C5 C1 Fe1 62.69(2) . . ?
C16 C15 C14 117.99(4) . . ?
C16 C15 C20 118.85(4) . . ?
C14 C15 C20 123.14(4) . . ?
C10 C11 C6 123.00(5) . . ?
N2 C31 C30 110.80(4) . . ?
N1 C4 C3 127.96(4) . . ?
N1 C4 C5 123.58(4) . . ?
C3 C4 C5 108.45(4) . . ?
N1 C4 Fe1 129.49(3) . . ?
C3 C4 Fe1 65.53(2) . . ?
C5 C4 Fe1 71.45(2) . . ?
C4 C3 C2 107.56(4) . . ?
C4 C3 C14 125.13(4) . . ?
C2 C3 C14 125.58(4) . . ?
C4 C3 Fe1 74.78(3) . . ?
C2 C3 Fe1 71.34(3) . . ?
C14 C3 Fe1 131.22(3) . . ?
C19 C14 C15 119.28(4) . . ?
C19 C14 C3 120.86(4) . . ?
C15 C14 C3 119.82(4) . . ?
C11 C6 C7 118.62(4) . . ?
C11 C6 C2 117.30(4) . . ?
C7 C6 C2 123.92(4) . . ?
N2 C5 C4 125.92(4) . . ?
N2 C5 C1 125.75(4) . . ?
C4 C5 C1 106.49(3) . . ?
N2 C5 Fe1 127.37(3) . . ?
C4 C5 Fe1 69.97(2) . . ?
C1 C5 Fe1 80.05(2) . . ?
C16 C17 C18 120.13(4) . . ?
N1 C26 C25 109.50(4) . . ?
C8 C7 C6 117.91(5) . . ?
C8 C7 C12 118.21(5) . . ?
C6 C7 C12 123.87(4) . . ?
C17 C16 C15 122.13(5) . . ?
C31 C30 C29 111.07(4) . . ?
C18 C19 C14 122.45(4) . . ?
N1 C22 C23 110.70(4) . . ?
C22 C23 C24 110.98(4) . . ?
C11 C10 C9 117.83(5) . . ?
C11 C10 C13 119.99(5) . . ?
C9 C10 C13 122.17(5) . . ?
N2 C27 C28 110.37(4) . . ?
C26 C25 C24 110.55(4) . . ?
O2 C32 Fe1 179.54(6) . . ?
C8 C9 C10 120.08(5) . . ?
O3 C33 Fe1 179.17(5) . . ?
C19 C18 C17 118.00(4) . . ?
C19 C18 C21 120.50(5) . . ?
C17 C18 C21 121.50(4) . . ?
C9 C8 C7 122.52(5) . . ?
O4 C34 Fe1 177.69(5) . . ?
C27 C28 C29 111.07(5) . . ?
C23 C24 C25 109.95(4) . . ?
C28 C29 C30 109.61(4) . . ?

loop_
_geom_bond_atom_site_label_1
_geom_bond_atom_site_label_2
_geom_bond_distance
_geom_bond_site_symmetry_2
_geom_bond_publ_flag
Fe1 C34 1.7929(5) . ?
Fe1 C33 1.7999(5) . ?
Fe1 C32 1.8035(6) . ?
Fe1 C3 2.0634(4) . ?
Fe1 C2 2.1111(5) . ?
Fe1 C4 2.1874(4) . ?
Fe1 C5 2.2073(4) . ?
Fe1 C1 2.4469(4) . ?
O1 C1 1.2315(6) . ?
O4 C34 1.1473(7) . ?
O3 C33 1.1457(7) . ?
O2 C32 1.1443(7) . ?
N1 C4 1.3852(6) . ?
N1 C26 1.4669(6) . ?
N1 C22 1.4751(6) . ?
N2 C5 1.3893(6) . ?
N2 C31 1.4709(6) . ?
N2 C27 1.4740(6) . ?
C2 C3 1.4573(6) . ?
C2 C1 1.4737(6) . ?
C2 C6 1.4888(6) . ?
C1 C5 1.5042(6) . ?
C15 C16 1.3983(7) . ?
C15 C14 1.4096(6) . ?
C15 C20 1.5087(7) . ?
C11 C10 1.3937(6) . ?
C11 C6 1.4046(7) . ?
C31 C30 1.5267(7) . ?
C4 C3 1.4478(6) . ?
C4 C5 1.4519(6) . ?
C3 C14 1.4951(6) . ?
C14 C19 1.3986(6) . ?
C6 C7 1.4121(7) . ?
C17 C16 1.3927(7) . ?
C17 C18 1.3959(7) . ?
C26 C25 1.5266(7) . ?
C7 C8 1.4023(7) . ?
C7 C12 1.5071(8) . ?
C30 C29 1.5287(8) . ?
C19 C18 1.3952(7) . ?
C22 C23 1.5251(7) . ?
C23 C24 1.5267(8) . ?
C10 C9 1.3945(8) . ?
C10 C13 1.5041(8) . ?
C27 C28 1.5255(7) . ?
C25 C24 1.5279(8) . ?
C9 C8 1.3884(9) . ?
C18 C21 1.5064(7) . ?
C28 C29 1.5281(8) . ?

loop_
_geom_torsion_atom_site_label_1
_geom_torsion_atom_site_label_2
_geom_torsion_atom_site_label_3
_geom_torsion_atom_site_label_4
_geom_torsion
_geom_torsion_site_symmetry_1
_geom_torsion_site_symmetry_2
_geom_torsion_site_symmetry_3
_geom_torsion_site_symmetry_4
_geom_torsion_publ_flag
C3 C2 C1 O1 -164.13(5) . . . . ?
C6 C2 C1 O1 -5.43(7) . . . . ?
Fe1 C2 C1 O1 131.62(5) . . . . ?
C3 C2 C1 C5 18.99(5) . . . . ?
C6 C2 C1 C5 177.69(4) . . . . ?
Fe1 C2 C1 C5 -45.26(3) . . . . ?
C3 C2 C1 Fe1 64.25(3) . . . . ?
C6 C2 C1 Fe1 -137.05(5) . . . . ?
C5 N2 C31 C30 -160.94(4) . . . . ?
C27 N2 C31 C30 59.46(5) . . . . ?
C26 N1 C4 C3 19.06(7) . . . . ?
C22 N1 C4 C3 -125.58(5) . . . . ?
C26 N1 C4 C5 -161.77(4) . . . . ?
C22 N1 C4 C5 53.59(6) . . . . ?
C26 N1 C4 Fe1 -68.77(6) . . . . ?
C22 N1 C4 Fe1 146.59(4) . . . . ?
N1 C4 C3 C2 173.64(4) . . . . ?
C5 C4 C3 C2 -5.64(5) . . . . ?
Fe1 C4 C3 C2 -64.28(3) . . . . ?
N1 C4 C3 C14 7.98(7) . . . . ?
C5 C4 C3 C14 -171.30(4) . . . . ?
Fe1 C4 C3 C14 130.06(4) . . . . ?
N1 C4 C3 Fe1 -122.08(5) . . . . ?
C5 C4 C3 Fe1 58.65(3) . . . . ?
C1 C2 C3 C4 -8.78(5) . . . . ?
C6 C2 C3 C4 -166.08(4) . . . . ?
Fe1 C2 C3 C4 66.57(3) . . . . ?
C1 C2 C3 C14 156.80(4) . . . . ?
C6 C2 C3 C14 -0.50(7) . . . . ?
Fe1 C2 C3 C14 -127.85(4) . . . . ?
C1 C2 C3 Fe1 -75.36(3) . . . . ?
C6 C2 C3 Fe1 127.35(5) . . . . ?
C16 C15 C14 C19 0.93(7) . . . . ?
C20 C15 C14 C19 -177.46(5) . . . . ?
C16 C15 C14 C3 178.48(4) . . . . ?
C20 C15 C14 C3 0.08(7) . . . . ?
C4 C3 C14 C19 -115.41(5) . . . . ?
C2 C3 C14 C19 81.46(6) . . . . ?
Fe1 C3 C14 C19 -14.49(6) . . . . ?
C4 C3 C14 C15 67.08(6) . . . . ?
C2 C3 C14 C15 -96.04(6) . . . . ?
Fe1 C3 C14 C15 168.01(3) . . . . ?
C10 C11 C6 C7 2.17(7) . . . . ?
C10 C11 C6 C2 177.71(4) . . . . ?
C3 C2 C6 C11 36.79(7) . . . . ?
C1 C2 C6 C11 -117.87(5) . . . . ?
Fe1 C2 C6 C11 129.04(4) . . . . ?
C3 C2 C6 C7 -147.93(5) . . . . ?
C1 C2 C6 C7 57.41(7) . . . . ?
Fe1 C2 C6 C7 -55.68(6) . . . . ?
C31 N2 C5 C4 49.11(6) . . . . ?
C27 N2 C5 C4 -174.17(4) . . . . ?
C31 N2 C5 C1 -148.47(4) . . . . ?
C27 N2 C5 C1 -11.75(7) . . . . ?
C31 N2 C5 Fe1 -42.09(5) . . . . ?
C27 N2 C5 Fe1 94.62(5) . . . . ?
N1 C4 C5 N2 3.36(7) . . . . ?
C3 C4 C5 N2 -177.32(4) . . . . ?
Fe1 C4 C5 N2 -122.25(4) . . . . ?
N1 C4 C5 C1 -161.83(4) . . . . ?
C3 C4 C5 C1 17.49(5) . . . . ?
Fe1 C4 C5 C1 72.56(3) . . . . ?
N1 C4 C5 Fe1 125.62(4) . . . . ?
C3 C4 C5 Fe1 -55.07(3) . . . . ?
O1 C1 C5 N2 -4.20(8) . . . . ?
C2 C1 C5 N2 172.59(4) . . . . ?
Fe1 C1 C5 N2 129.27(5) . . . . ?
O1 C1 C5 C4 161.02(5) . . . . ?
C2 C1 C5 C4 -22.19(5) . . . . ?
Fe1 C1 C5 C4 -65.51(3) . . . . ?
O1 C1 C5 Fe1 -133.48(5) . . . . ?
C2 C1 C5 Fe1 43.32(3) . . . . ?
C4 N1 C26 C25 156.62(5) . . . . ?
C22 N1 C26 C25 -58.04(6) . . . . ?
C11 C6 C7 C8 -0.52(7) . . . . ?
C2 C6 C7 C8 -175.74(4) . . . . ?
C11 C6 C7 C12 -179.36(5) . . . . ?
C2 C6 C7 C12 5.42(8) . . . . ?
C18 C17 C16 C15 0.65(8) . . . . ?
C14 C15 C16 C17 -1.50(7) . . . . ?
C20 C15 C16 C17 176.96(5) . . . . ?
N2 C31 C30 C29 -56.57(6) . . . . ?
C15 C14 C19 C18 0.47(7) . . . . ?
C3 C14 C19 C18 -177.04(4) . . . . ?
C4 N1 C22 C23 -156.41(4) . . . . ?
C26 N1 C22 C23 56.56(5) . . . . ?
N1 C22 C23 C24 -53.89(6) . . . . ?
C6 C11 C10 C9 -2.13(7) . . . . ?
C6 C11 C10 C13 177.08(5) . . . . ?
C5 N2 C27 C28 161.25(5) . . . . ?
C31 N2 C27 C28 -59.79(6) . . . . ?
N1 C26 C25 C24 57.38(6) . . . . ?
C11 C10 C9 C8 0.46(8) . . . . ?
C13 C10 C9 C8 -178.73(5) . . . . ?
C14 C19 C18 C17 -1.33(7) . . . . ?
C14 C19 C18 C21 178.37(5) . . . . ?
C16 C17 C18 C19 0.76(7) . . . . ?
C16 C17 C18 C21 -178.94(5) . . . . ?
C10 C9 C8 C7 1.13(8) . . . . ?
C6 C7 C8 C9 -1.09(8) . . . . ?
C12 C7 C8 C9 177.82(5) . . . . ?
N2 C27 C28 C29 57.42(6) . . . . ?
C22 C23 C24 C25 54.81(6) . . . . ?
C26 C25 C24 C23 -56.69(6) . . . . ?
C27 C28 C29 C30 -54.27(7) . . . . ?
C31 C30 C29 C28 53.70(7) . . . . ?

loop_
_exptl_oxdiff_crystal_face_indexfrac_h
_exptl_oxdiff_crystal_face_indexfrac_k
_exptl_oxdiff_crystal_face_indexfrac_l
_exptl_oxdiff_crystal_face_x
_exptl_oxdiff_crystal_face_y
_exptl_oxdiff_crystal_face_z
0.5263 11.5104 -17.7217 0.2513 0.4118 0.8759
-12.0869 -0.3068 -2.6962 -0.5017 -0.8179 0.2817
-5.3345 -9.6878 13.6319 -0.4121 -0.6735 -0.6136
-1.5663 -11.2790 17.0897 -0.2893 -0.4738 -0.8318
-0.1990 -0.7849 -21.2733 -0.7227 0.2552 0.6424
-4.2852 8.3690 -21.0641 -0.2253 0.0786 0.9711
-6.4007 14.4243 1.8079 0.8311 -0.2950 0.4714
0.0379 1.1360 21.1152 0.7364 -0.2601 -0.6245
5.5748 -12.8728 -6.9315 -0.9119 0.3233 -0.2530
-6.6581 14.1315 -13.2162 0.3348 -0.1197 0.9347
6.1854 -14.0340 -3.3876 -0.8607 0.3054 -0.4073
1.3901 -13.8329 -0.2172 -0.9057 -0.0707 -0.4181
-1.1918 -9.6664 -9.5390 -0.9962 -0.0783 0.0369
-4.1091 14.8283 -11.1323 0.5309 0.0407 0.8465
-2.2573 14.6204 -3.1904 0.8248 0.0642 0.5617
-1.4836 -13.2109 8.2438 -0.6940 -0.3759 -0.6141
-5.1148 -9.8320 -0.8608 -0.8661 -0.4699 -0.1708
-1.8379 13.6706 -14.4145 0.4242 0.2290 0.8761
-0.5977 13.7634 -12.3273 0.5362 0.2900 0.7927
3.8748 11.4032 -2.5905 0.8251 0.4474 0.3449
8.9765 6.6387 -7.9249 0.5012 0.8169 0.2854
12.0095 0.7075 2.0367 0.5060 0.8261 -0.2483
9.9108 -8.2809 15.3875 0.2391 0.3923 -0.8882
11.6434 1.2448 -10.8645 0.1288 0.9761 0.1749
13.5815 -2.7615 -4.1447 0.1282 0.9746 -0.1835
